data_7004177
loop_
_publ_author_name
'Habib, Hesham A.'
'Sanchiz, Joaquin'
'Janiak, Christoph'

_publ_section_title
;
 2\\infty [Cu2(\m5-btb)(\m-OH)(\m-H2O)]: a two-dimensional coordination
 polymer built from ferromagnetically coupled Cu2 units (btb =
 benzene-1,2,3-tricarboxylate)
;
_journal_issue 36
_journal_name_full 'Dalton Transactions'
_journal_page_first 4877
_journal_page_last 4884
_journal_paper_doi 10.1039/b803813a
_journal_year 2008
_chemical_formula_moiety 'C9 H6 Cu2 O8'
_chemical_formula_sum 'C9 H6 Cu2 O8'
_chemical_formula_weight 369.22
_chemical_name_common
;
catena-(aqua(muu5-benzene-1,2,3-tricarboxylato-
kappaO:kappaO':kappaO'':kappaO''':kappaO'''',O''''')(muu-
hydroxo)dicopper(ii))
;
_chemical_name_systematic
;
catena-[aqua(\mu5-benzene-1,2,3-tricarboxylato-
\kO:\kO':\kO'':\kO''':\kO'''',O''''')(\mu-hydroxo)dicopper(II)]
;
_space_group_IT_number 14
_symmetry_cell_setting monoclinic
_symmetry_space_group_name_Hall '-P 2yn'
_symmetry_space_group_name_H-M 'P 1 21/n 1'
_atom_sites_solution_hydrogens geom
_atom_sites_solution_primary direct
_atom_sites_solution_secondary difmap
_audit_creation_method SHELXL-97
_cell_angle_alpha 90.00
_cell_angle_beta 107.6180(10)
_cell_angle_gamma 90.00
_cell_formula_units_Z 4
_cell_length_a 5.68200(10)
_cell_length_b 27.2143(6)
_cell_length_c 6.7260(2)
_cell_measurement_reflns_used 2177
_cell_measurement_temperature 203(2)
_cell_measurement_theta_max 27.19
_cell_measurement_theta_min 2.86
_cell_volume 991.27(4)
_computing_cell_refinement 'SAINT (Bruker, 2006)'
_computing_data_collection 'APEX2 (Bruker, 2006)'
_computing_data_reduction SAINT
_computing_molecular_graphics 'DIAMOND (Crystal Impact, 2006)'
_computing_structure_refinement 'SHELXL-97 (Sheldrick, 1997)'
_computing_structure_solution 'SHELXS-97 (Sheldrick, 1997)'
_diffrn_ambient_temperature 203(2)
_diffrn_measured_fraction_theta_full 0.999
_diffrn_measured_fraction_theta_max 0.999
_diffrn_measurement_device_type 'Bruker APEX II CCD area detector'
_diffrn_measurement_method '\w scans'
_diffrn_radiation_monochromator graphite
_diffrn_radiation_source 'fine-focus sealed tube'
_diffrn_radiation_type MoK\a
_diffrn_radiation_wavelength 0.71073
_diffrn_reflns_av_R_equivalents 0.0452
_diffrn_reflns_av_sigmaI/netI 0.0384
_diffrn_reflns_limit_h_max 7
_diffrn_reflns_limit_h_min -7
_diffrn_reflns_limit_k_max 33
_diffrn_reflns_limit_k_min -30
_diffrn_reflns_limit_l_max 8
_diffrn_reflns_limit_l_min -8
_diffrn_reflns_number 7609
_diffrn_reflns_theta_full 26.35
_diffrn_reflns_theta_max 26.35
_diffrn_reflns_theta_min 1.50
_exptl_absorpt_coefficient_mu 4.329
_exptl_absorpt_correction_T_max 0.9499
_exptl_absorpt_correction_T_min 0.5947
_exptl_absorpt_correction_type multi-scan
_exptl_absorpt_process_details '(<i>SADABS</i>; Sheldrick, 1996)'
_exptl_crystal_colour green
_exptl_crystal_density_diffrn 2.474
_exptl_crystal_density_method 'not measured'
_exptl_crystal_description plate
_exptl_crystal_F_000 728
_exptl_crystal_size_max 0.13
_exptl_crystal_size_mid 0.12
_exptl_crystal_size_min 0.01
_refine_diff_density_max 0.546
_refine_diff_density_min -0.518
_refine_diff_density_rms 0.114
_refine_ls_extinction_method none
_refine_ls_goodness_of_fit_ref 1.061
_refine_ls_hydrogen_treatment mixed
_refine_ls_matrix_type full
_refine_ls_number_parameters 181
_refine_ls_number_reflns 2015
_refine_ls_number_restraints 2
_refine_ls_restrained_S_all 1.064
_refine_ls_R_factor_all 0.0391
_refine_ls_R_factor_gt 0.0286
_refine_ls_shift/su_max 0.001
_refine_ls_shift/su_mean 0.000
_refine_ls_structure_factor_coef Fsqd
_refine_ls_weighting_details 'calc w=1/[\s^2^(Fo^2^)+(0.0323P)^2^+0.5993P] where P=(Fo^2^+2Fc^2^)/3'
_refine_ls_weighting_scheme calc
_refine_ls_wR_factor_gt 0.0647
_refine_ls_wR_factor_ref 0.0682
_reflns_number_gt 1706
_reflns_number_total 2015
_reflns_threshold_expression >2sigma(I)
_cod_data_source_file b803813a.txt
_cod_data_source_block m500
_cod_depositor_comments
;
The following automatic conversions were performed:
'_symmetry_cell_setting' value 'Monoclinic' changed to 'monoclinic'
according to '/home/saulius/struct/CIF-dictionaries/cif_core.dic'
dictionary named 'cif_core.dic' version 2.4.1 from 2010-06-29.

Automatic conversion script
Id: cif_fix_enum 1527 2010-12-29 10:47:43Z saulius 
;
_cod_original_sg_symbol_H-M 'P 21/n'
_cod_database_code 7004177

loop_
_symmetry_equiv_pos_as_xyz
'x, y, z'
'-x+1/2, y+1/2, -z+1/2'
'-x, -y, -z'
'x-1/2, -y-1/2, z-1/2'

loop_
_atom_site_label
_atom_site_type_symbol
_atom_site_fract_x
_atom_site_fract_y
_atom_site_fract_z
_atom_site_U_iso_or_equiv
_atom_site_adp_type
_atom_site_occupancy
_atom_site_symmetry_multiplicity
_atom_site_calc_flag
_atom_site_refinement_flags
_atom_site_disorder_assembly
_atom_site_disorder_group
Cu1 Cu 0.22501(7) 0.231094(15) 0.46642(6) 0.00938(12) Uani 1 1 d . . .
Cu2 Cu 0.45234(7) 0.138290(15) 0.33569(6) 0.01042(12) Uani 1 1 d . . .
O7 O 0.5295(4) 0.20047(9) 0.4750(4) 0.0095(5) Uani 1 1 d D . .
H7 H 0.601(7) 0.1981(16) 0.589(5) 0.014 Uiso 1 1 d D . .
O8 O -0.1237(4) 0.24983(10) 0.3719(4) 0.0131(5) Uani 1 1 d D . .
H8A H -0.152(8) 0.2768(14) 0.405(7) 0.020 Uiso 1 1 d D . .
H8B H -0.201(8) 0.2307(17) 0.406(7) 0.020 Uiso 1 1 d . . .
C1 C -0.0067(6) 0.10062(13) 0.7053(5) 0.0124(7) Uani 1 1 d . . .
C2 C -0.0967(6) 0.11943(12) 0.8635(5) 0.0091(6) Uani 1 1 d . . .
C3 C -0.2413(6) 0.08806(13) 0.9441(5) 0.0121(7) Uani 1 1 d . . .
C4 C -0.2923(7) 0.04012(14) 0.8724(7) 0.0234(9) Uani 1 1 d . . .
H4 H -0.3902 0.0200 0.9289 0.028 Uiso 1 1 calc R . .
C5 C -0.2006(8) 0.02179(15) 0.7188(7) 0.0312(10) Uani 1 1 d . . .
H5 H -0.2331 -0.0108 0.6716 0.037 Uiso 1 1 calc R . .
C6 C -0.0596(7) 0.05261(14) 0.6358(6) 0.0206(8) Uani 1 1 d . . .
H6 H 0.0017 0.0407 0.5300 0.025 Uiso 1 1 calc R . .
C7 C 0.1338(6) 0.13131(12) 0.5950(5) 0.0087(6) Uani 1 1 d . . .
O1 O 0.1230(4) 0.17704(9) 0.6146(4) 0.0121(5) Uani 1 1 d . . .
O2 O 0.2488(4) 0.10890(9) 0.4871(4) 0.0151(5) Uani 1 1 d . . .
C8 C -0.0415(6) 0.17169(12) 0.9487(5) 0.0078(6) Uani 1 1 d . . .
O3 O -0.2102(4) 0.20317(8) 0.8726(3) 0.0099(5) Uani 1 1 d . . .
O4 O 0.1577(4) 0.18036(9) 1.0857(4) 0.0131(5) Uani 1 1 d . . .
C9 C -0.3517(6) 0.10528(12) 1.1071(5) 0.0107(7) Uani 1 1 d . . .
O5 O -0.5103(4) 0.07966(9) 1.1577(4) 0.0180(5) Uani 1 1 d . . .
O6 O -0.2905(4) 0.14632(9) 1.1951(4) 0.0163(5) Uani 1 1 d . . .

loop_
_atom_site_aniso_label
_atom_site_aniso_U_11
_atom_site_aniso_U_22
_atom_site_aniso_U_33
_atom_site_aniso_U_23
_atom_site_aniso_U_13
_atom_site_aniso_U_12
Cu1 0.0077(2) 0.0086(2) 0.0138(2) 0.00313(16) 0.00614(15) 0.00083(15)
Cu2 0.0125(2) 0.0107(2) 0.0118(2) -0.00163(16) 0.00913(16) -0.00134(15)
O7 0.0090(11) 0.0132(12) 0.0061(11) 0.0007(9) 0.0020(9) 0.0012(9)
O8 0.0109(12) 0.0094(12) 0.0221(14) 0.0032(11) 0.0099(10) -0.0007(10)
C1 0.0150(16) 0.0133(17) 0.0126(17) -0.0006(13) 0.0095(13) 0.0025(13)
C2 0.0083(15) 0.0099(16) 0.0098(16) -0.0002(12) 0.0038(12) 0.0005(12)
C3 0.0131(16) 0.0116(16) 0.0140(17) -0.0024(13) 0.0079(13) 0.0005(13)
C4 0.037(2) 0.0126(18) 0.033(2) -0.0047(16) 0.0290(19) -0.0078(16)
C5 0.048(3) 0.014(2) 0.048(3) -0.0122(19) 0.038(2) -0.0133(18)
C6 0.036(2) 0.0129(18) 0.025(2) -0.0043(15) 0.0265(17) -0.0023(15)
C7 0.0079(15) 0.0095(16) 0.0093(16) 0.0000(12) 0.0036(12) -0.0010(12)
O1 0.0144(12) 0.0109(12) 0.0144(12) 0.0007(9) 0.0093(10) -0.0006(9)
O2 0.0217(13) 0.0121(12) 0.0185(13) -0.0008(10) 0.0168(11) -0.0012(10)
C8 0.0102(15) 0.0096(15) 0.0069(15) 0.0020(12) 0.0076(12) -0.0005(12)
O3 0.0110(11) 0.0093(11) 0.0099(11) -0.0038(9) 0.0038(9) 0.0007(9)
O4 0.0107(12) 0.0128(12) 0.0145(13) -0.0003(9) 0.0019(10) -0.0020(9)
C9 0.0113(16) 0.0107(16) 0.0132(17) 0.0026(13) 0.0081(13) 0.0029(12)
O5 0.0228(13) 0.0157(13) 0.0236(14) -0.0060(10) 0.0194(11) -0.0058(10)
O6 0.0196(13) 0.0165(13) 0.0179(13) -0.0070(10) 0.0134(11) -0.0050(10)

loop_
_atom_type_symbol
_atom_type_description
_atom_type_scat_dispersion_real
_atom_type_scat_dispersion_imag
_atom_type_scat_source
C C 0.0033 0.0016 'International Tables Vol C Tables 4.2.6.8 and 6.1.1.4'
H H 0.0000 0.0000 'International Tables Vol C Tables 4.2.6.8 and 6.1.1.4'
O O 0.0106 0.0060 'International Tables Vol C Tables 4.2.6.8 and 6.1.1.4'
Cu Cu 0.3201 1.2651 'International Tables Vol C Tables 4.2.6.8 and 6.1.1.4'

loop_
_geom_angle_atom_site_label_1
_geom_angle_atom_site_label_2
_geom_angle_atom_site_label_3
_geom_angle
_geom_angle_site_symmetry_1
_geom_angle_site_symmetry_3
_geom_angle_publ_flag
O7 Cu1 O8 160.89(11) . . ?
O7 Cu1 O1 93.55(10) . . ?
O8 Cu1 O1 86.24(10) . . ?
O7 Cu1 O3 98.69(10) . 4_665 ?
O8 Cu1 O3 85.89(10) . 4_665 ?
O1 Cu1 O3 163.27(10) . 4_665 ?
O7 Cu2 O2 101.10(10) . . ?
O7 Cu2 O6 92.49(10) . 1_654 ?
O2 Cu2 O6 160.90(11) . 1_654 ?
O7 Cu2 O5 157.69(10) . 1_654 ?
O2 Cu2 O5 99.82(10) . 1_654 ?
O6 Cu2 O5 65.39(10) 1_654 1_654 ?
O7 Cu2 O4 85.75(9) . 1_554 ?
O2 Cu2 O4 99.97(9) . 1_554 ?
O6 Cu2 O4 94.33(10) 1_654 1_554 ?
O5 Cu2 O4 98.20(9) 1_654 1_554 ?
O7 Cu2 C9 125.23(11) . 1_654 ?
O2 Cu2 C9 132.03(11) . 1_654 ?
O6 Cu2 C9 32.74(11) 1_654 1_654 ?
O5 Cu2 C9 32.74(11) 1_654 1_654 ?
O4 Cu2 C9 95.58(10) 1_554 1_654 ?
Cu1 O7 Cu2 107.43(11) . . ?
Cu1 O7 H7 106(3) . . ?
Cu2 O7 H7 113(3) . . ?
Cu1 O8 H8A 115(3) . . ?
Cu1 O8 H8B 110(3) . . ?
H8A O8 H8B 111(5) . . ?
C6 C1 C2 120.3(3) . . ?
C6 C1 C7 116.9(3) . . ?
C2 C1 C7 122.8(3) . . ?
C3 C2 C1 117.4(3) . . ?
C3 C2 C8 119.9(3) . . ?
C1 C2 C8 122.7(3) . . ?
C4 C3 C2 121.5(3) . . ?
C4 C3 C9 117.3(3) . . ?
C2 C3 C9 121.2(3) . . ?
C5 C4 C3 120.8(3) . . ?
C5 C4 H4 119.6 . . ?
C3 C4 H4 119.6 . . ?
C4 C5 C6 118.4(4) . . ?
C4 C5 H5 120.8 . . ?
C6 C5 H5 120.8 . . ?
C5 C6 C1 121.7(3) . . ?
C5 C6 H6 119.1 . . ?
C1 C6 H6 119.1 . . ?
O1 C7 O2 125.9(3) . . ?
O1 C7 C1 116.8(3) . . ?
O2 C7 C1 117.3(3) . . ?
C7 O1 Cu1 131.3(2) . . ?
C7 O2 Cu2 126.6(2) . . ?
O4 C8 O3 125.1(3) . . ?
O4 C8 C2 119.4(3) . . ?
O3 C8 C2 115.5(3) . . ?
C8 O3 Cu1 132.4(2) . 4_566 ?
C8 O4 Cu2 138.3(2) . 1_556 ?
O6 C9 O5 118.6(3) . . ?
O6 C9 C3 120.3(3) . . ?
O5 C9 C3 121.1(3) . . ?
O6 C9 Cu2 57.95(17) . 1_456 ?
O5 C9 Cu2 60.93(17) . 1_456 ?
C3 C9 Cu2 173.9(2) . 1_456 ?
C9 O5 Cu2 86.3(2) . 1_456 ?
C9 O6 Cu2 89.3(2) . 1_456 ?

loop_
_geom_bond_atom_site_label_1
_geom_bond_atom_site_label_2
_geom_bond_distance
_geom_bond_site_symmetry_2
_geom_bond_publ_flag
Cu1 O7 1.905(2) . ?
Cu1 O8 1.956(2) . ?
Cu1 O1 1.960(2) . ?
Cu1 O3 1.968(2) 4_665 ?
Cu2 O7 1.920(2) . ?
Cu2 O2 1.931(2) . ?
Cu2 O6 1.978(2) 1_654 ?
Cu2 O5 2.044(2) 1_654 ?
Cu2 O4 2.288(2) 1_554 ?
Cu2 C9 2.334(3) 1_654 ?
O7 H7 0.76(3) . ?
O8 H8A 0.80(4) . ?
O8 H8B 0.76(5) . ?
C1 C6 1.390(5) . ?
C1 C2 1.409(5) . ?
C1 C7 1.497(5) . ?
C2 C3 1.403(5) . ?
C2 C8 1.530(4) . ?
C3 C4 1.391(5) . ?
C3 C9 1.494(5) . ?
C4 C5 1.383(5) . ?
C4 H4 0.9400 . ?
C5 C6 1.388(5) . ?
C5 H5 0.9400 . ?
C6 H6 0.9400 . ?
C7 O1 1.255(4) . ?
C7 O2 1.270(4) . ?
C8 O4 1.247(4) . ?
C8 O3 1.272(4) . ?
O3 Cu1 1.968(2) 4_566 ?
O4 Cu2 2.289(2) 1_556 ?
C9 O6 1.262(4) . ?
C9 O5 1.265(4) . ?
C9 Cu2 2.334(3) 1_456 ?
O5 Cu2 2.044(2) 1_456 ?
O6 Cu2 1.978(2) 1_456 ?

loop_
_geom_hbond_atom_site_label_D
_geom_hbond_atom_site_label_H
_geom_hbond_atom_site_label_A
_geom_hbond_distance_DH
_geom_hbond_distance_HA
_geom_hbond_distance_DA
_geom_hbond_angle_DHA
_geom_hbond_site_symmetry_A
O7 H7 O3 0.76(3) 1.89(3) 2.636(3) 171(5) 1_655
O8 H8A O4 0.80(4) 2.19(4) 2.881(3) 145(4) 4_565
O8 H8B O7 0.76(5) 1.91(5) 2.645(3) 161(5) 1_455
